data_7224996
loop_
_publ_author_name
'Rajagopal, Shinaj K.'
'Reddy, V. Sivaranjana'
'Hariharan, Mahesh'

_publ_section_title
;
 Crystallization induced green-yellow-orange emitters based on
 benzoylpyrenes
;
_journal_issue 27
_journal_name_full CrystEngComm
_journal_page_first 5089
_journal_paper_doi 10.1039/C6CE00610H
_journal_volume 18
_journal_year 2016
_chemical_formula_moiety 'C30 H18 O2'
_chemical_formula_sum 'C30 H18 O2'
_chemical_formula_weight 410.44
_chemical_melting_point 437.15
_chemical_name_common pyrene-1,3-diylbis(phenylmethanone)
_chemical_name_systematic '1,3 Dibenzoylpyrene'
_space_group_IT_number 2
_symmetry_cell_setting triclinic
_symmetry_space_group_name_Hall '-P 1'
_symmetry_space_group_name_H-M 'P -1'
_atom_sites_solution_hydrogens geom
_atom_sites_solution_primary direct
_atom_sites_solution_secondary difmap
_audit_creation_method SHELXL-97
_audit_update_record
;
2015-12-03 deposited with the CCDC.
2016-04-27 downloaded from the CCDC.
;
_cell_angle_alpha 94.4890(10)
_cell_angle_beta 99.490(2)
_cell_angle_gamma 117.2630(10)
_cell_formula_units_Z 2
_cell_length_a 10.0326(3)
_cell_length_b 10.6238(3)
_cell_length_c 11.6287(4)
_cell_measurement_reflns_used 8664
_cell_measurement_temperature 296(2)
_cell_measurement_theta_max 28.27
_cell_measurement_theta_min 2.34
_cell_volume 1069.83(6)
_computing_cell_refinement 'Bruker SAINT'
_computing_data_collection 'Bruker APEX2'
_computing_data_reduction 'Bruker SAINT'
_computing_molecular_graphics 'Bruker SHELXTL'
_computing_publication_material 'Bruker SHELXTL'
_computing_structure_refinement 'SHELXL-97 (Sheldrick, 2008)'
_computing_structure_solution 'SHELXS-97 (Sheldrick, 2008)'
_diffrn_ambient_temperature 296(2)
_diffrn_measured_fraction_theta_full 0.995
_diffrn_measured_fraction_theta_max 0.995
_diffrn_measurement_device_type 'Bruker APEX-II CCD'
_diffrn_measurement_method '\f and \w scans'
_diffrn_radiation_monochromator graphite
_diffrn_radiation_source 'fine-focus sealed tube'
_diffrn_radiation_type MoK\a
_diffrn_radiation_wavelength 0.71073
_diffrn_reflns_av_R_equivalents 0.0189
_diffrn_reflns_av_sigmaI/netI 0.0159
_diffrn_reflns_limit_h_max 11
_diffrn_reflns_limit_h_min -11
_diffrn_reflns_limit_k_max 12
_diffrn_reflns_limit_k_min -12
_diffrn_reflns_limit_l_max 13
_diffrn_reflns_limit_l_min -13
_diffrn_reflns_number 15706
_diffrn_reflns_theta_full 25.00
_diffrn_reflns_theta_max 25.00
_diffrn_reflns_theta_min 2.19
_exptl_absorpt_coefficient_mu 0.079
_exptl_absorpt_correction_T_max 0.9844
_exptl_absorpt_correction_T_min 0.9806
_exptl_absorpt_correction_type multi-scan
_exptl_absorpt_process_details SADABS
_exptl_crystal_colour yellow
_exptl_crystal_density_diffrn 1.274
_exptl_crystal_density_meas 1.273
_exptl_crystal_density_method 'not measured'
_exptl_crystal_description block
_exptl_crystal_F_000 428
_exptl_crystal_recrystallization_method 'Re-crystallisation from solvent: CHCl3:Acetone'
_exptl_crystal_size_max 0.25
_exptl_crystal_size_mid 0.20
_exptl_crystal_size_min 0.20
_refine_diff_density_max 0.193
_refine_diff_density_min -0.151
_refine_diff_density_rms 0.037
_refine_ls_extinction_method none
_refine_ls_goodness_of_fit_ref 1.067
_refine_ls_hydrogen_treatment constr
_refine_ls_matrix_type full
_refine_ls_number_parameters 289
_refine_ls_number_reflns 3761
_refine_ls_number_restraints 0
_refine_ls_restrained_S_all 1.067
_refine_ls_R_factor_all 0.0503
_refine_ls_R_factor_gt 0.0408
_refine_ls_shift/su_max 0.000
_refine_ls_shift/su_mean 0.000
_refine_ls_structure_factor_coef Fsqd
_refine_ls_weighting_details 'calc w=1/[\s^2^(Fo^2^)+(0.0708P)^2^+0.1601P] where P=(Fo^2^+2Fc^2^)/3'
_refine_ls_weighting_scheme calc
_refine_ls_wR_factor_gt 0.1147
_refine_ls_wR_factor_ref 0.1292
_reflns_number_gt 3092
_reflns_number_total 3761
_reflns_threshold_expression >2\s(I)
_cod_data_source_file c6ce00610h2.cif
_cod_data_source_block 0360_201113_mh_bzy_pyr1_0m
_cod_depositor_comments
;
The following automatic conversions were performed:

'_symmetry_cell_setting' value 'Triclinic' changed to 'triclinic'
according to
/usr/data/users/saulius/crontab/automatic-downloads/rss-feeds/RSC/lib/dictionaries/cif_core.dic
dictionary named 'cif_core.dic' version 2.4.2 from 2011-04-26.

Automatic conversion script
Id: cif_fix_values 4268 2015-11-12 08:31:59Z antanas 

 Adding full bibliography for 7224995--7225000.cif.
;
_cod_original_cell_volume 1069.82(6)
_cod_original_sg_symbol_Hall '-P 1  '
_cod_original_sg_symbol_H-M 'P-1   '
_cod_database_code 7224996

loop_
_symmetry_equiv_pos_as_xyz
'x, y, z'
'-x, -y, -z'

loop_
_atom_site_label
_atom_site_type_symbol
_atom_site_fract_x
_atom_site_fract_y
_atom_site_fract_z
_atom_site_U_iso_or_equiv
_atom_site_adp_type
_atom_site_occupancy
_atom_site_symmetry_multiplicity
_atom_site_calc_flag
_atom_site_refinement_flags
C1 C 0.20122(16) 0.49423(14) 0.11997(12) 0.0463(3) Uani 1 1 d .
H1 H 0.1324 0.4124 0.0644 0.056 Uiso 1 1 calc R
C2 C 0.27130(16) 0.62556(14) 0.08216(11) 0.0447(3) Uani 1 1 d .
C3 C 0.38214(16) 0.74937(14) 0.16456(12) 0.0442(3) Uani 1 1 d .
C4 C 0.46806(18) 0.88586(16) 0.13064(14) 0.0567(4) Uani 1 1 d .
H4 H 0.4455 0.8963 0.0523 0.068 Uiso 1 1 calc R
C5 C 0.58075(19) 0.99928(17) 0.20994(15) 0.0634(4) Uani 1 1 d .
H5 H 0.6356 1.0854 0.1843 0.076 Uiso 1 1 calc R
C6 C 0.61858(17) 0.99149(16) 0.33190(14) 0.0567(4) Uani 1 1 d .
C7 C 0.7334(2) 1.10849(19) 0.41585(18) 0.0738(5) Uani 1 1 d .
H7 H 0.7895 1.1958 0.3923 0.089 Uiso 1 1 calc R
C8 C 0.7645(2) 1.0962(2) 0.53303(19) 0.0823(6) Uani 1 1 d .
H8 H 0.8405 1.1756 0.5878 0.099 Uiso 1 1 calc R
C9 C 0.6846(2) 0.9680(2) 0.56987(16) 0.0732(5) Uani 1 1 d .
H9 H 0.7068 0.9617 0.6494 0.088 Uiso 1 1 calc R
C10 C 0.57089(17) 0.84751(17) 0.48974(13) 0.0563(4) Uani 1 1 d .
C11 C 0.4885(2) 0.71141(18) 0.52437(13) 0.0634(4) Uani 1 1 d .
H11 H 0.5105 0.7030 0.6034 0.076 Uiso 1 1 calc R
C12 C 0.38025(19) 0.59543(17) 0.44609(13) 0.0571(4) Uani 1 1 d .
H12 H 0.3306 0.5083 0.4719 0.069 Uiso 1 1 calc R
C13 C 0.33931(16) 0.60256(14) 0.32345(11) 0.0445(3) Uani 1 1 d .
C14 C 0.23084(16) 0.48144(14) 0.23846(11) 0.0449(3) Uani 1 1 d .
C15 C 0.41797(15) 0.73675(14) 0.28530(11) 0.0427(3) Uani 1 1 d .
C16 C 0.53533(16) 0.85844(15) 0.36894(12) 0.0479(3) Uani 1 1 d .
C17 C 0.14394(16) 0.33762(14) 0.27308(12) 0.0474(3) Uani 1 1 d .
C18 C 0.22503(16) 0.63220(15) -0.04551(12) 0.0482(3) Uani 1 1 d .
C19 C 0.22714(15) 0.52936(14) -0.13857(11) 0.0463(3) Uani 1 1 d .
C20 C 0.31136(18) 0.45741(18) -0.11491(13) 0.0588(4) Uani 1 1 d .
H20 H 0.3643 0.4689 -0.0379 0.071 Uiso 1 1 calc R
C21 C 0.3170(2) 0.3687(2) -0.20517(17) 0.0794(5) Uani 1 1 d .
H21 H 0.3738 0.3208 -0.1889 0.095 Uiso 1 1 calc R
C22 C 0.2390(2) 0.3512(2) -0.31887(17) 0.0799(5) Uani 1 1 d .
H22 H 0.2439 0.2921 -0.3796 0.096 Uiso 1 1 calc R
C23 C 0.1543(2) 0.4200(2) -0.34338(14) 0.0709(5) Uani 1 1 d .
H23 H 0.1001 0.4061 -0.4204 0.085 Uiso 1 1 calc R
C24 C 0.14847(18) 0.51016(17) -0.25461(13) 0.0578(4) Uani 1 1 d .
H24 H 0.0920 0.5582 -0.2722 0.069 Uiso 1 1 calc R
C25 C 0.14399(16) 0.21077(14) 0.20874(12) 0.0486(3) Uani 1 1 d .
C26 C 0.03054(19) 0.07374(16) 0.21182(15) 0.0629(4) Uani 1 1 d .
H26 H -0.0469 0.0618 0.2511 0.075 Uiso 1 1 calc R
C27 C 0.0325(2) -0.04519(18) 0.15647(18) 0.0790(6) Uani 1 1 d .
H27 H -0.0444 -0.1370 0.1580 0.095 Uiso 1 1 calc R
C28 C 0.1465(3) -0.0290(2) 0.09963(17) 0.0825(6) Uani 1 1 d .
H28 H 0.1470 -0.1097 0.0629 0.099 Uiso 1 1 calc R
C29 C 0.2599(3) 0.1054(2) 0.09654(16) 0.0773(5) Uani 1 1 d .
H29 H 0.3375 0.1159 0.0579 0.093 Uiso 1 1 calc R
C30 C 0.2596(2) 0.22596(18) 0.15079(14) 0.0602(4) Uani 1 1 d .
H30 H 0.3369 0.3172 0.1484 0.072 Uiso 1 1 calc R
O1 O 0.07506(13) 0.32509(11) 0.35195(9) 0.0645(3) Uani 1 1 d .
O2 O 0.18662(15) 0.72136(12) -0.07309(9) 0.0713(4) Uani 1 1 d .

loop_
_atom_site_aniso_label
_atom_site_aniso_U_11
_atom_site_aniso_U_22
_atom_site_aniso_U_33
_atom_site_aniso_U_23
_atom_site_aniso_U_13
_atom_site_aniso_U_12
C1 0.0537(8) 0.0466(7) 0.0411(7) 0.0063(6) 0.0120(6) 0.0257(6)
C2 0.0530(8) 0.0482(7) 0.0406(7) 0.0115(6) 0.0145(6) 0.0287(6)
C3 0.0493(8) 0.0478(7) 0.0451(7) 0.0137(6) 0.0171(6) 0.0282(6)
C4 0.0630(9) 0.0551(8) 0.0548(9) 0.0206(7) 0.0189(7) 0.0273(8)
C5 0.0632(10) 0.0528(9) 0.0719(10) 0.0229(8) 0.0241(8) 0.0214(8)
C6 0.0469(8) 0.0519(8) 0.0667(10) 0.0078(7) 0.0168(7) 0.0192(7)
C7 0.0544(10) 0.0594(10) 0.0881(13) 0.0062(9) 0.0161(9) 0.0122(8)
C8 0.0586(10) 0.0723(12) 0.0813(13) -0.0103(10) -0.0002(9) 0.0115(9)
C9 0.0613(10) 0.0789(12) 0.0594(10) -0.0035(8) -0.0008(8) 0.0241(9)
C10 0.0526(8) 0.0639(9) 0.0488(8) 0.0024(7) 0.0075(7) 0.0272(7)
C11 0.0744(11) 0.0724(10) 0.0401(8) 0.0107(7) 0.0087(7) 0.0337(9)
C12 0.0701(10) 0.0581(8) 0.0438(8) 0.0157(6) 0.0158(7) 0.0294(8)
C13 0.0509(8) 0.0490(7) 0.0412(7) 0.0113(6) 0.0160(6) 0.0279(6)
C14 0.0532(8) 0.0455(7) 0.0426(7) 0.0112(6) 0.0167(6) 0.0268(6)
C15 0.0452(7) 0.0469(7) 0.0429(7) 0.0087(6) 0.0146(6) 0.0262(6)
C16 0.0445(7) 0.0515(8) 0.0503(8) 0.0065(6) 0.0132(6) 0.0245(6)
C17 0.0541(8) 0.0492(7) 0.0412(7) 0.0113(6) 0.0137(6) 0.0251(6)
C18 0.0544(8) 0.0512(7) 0.0449(8) 0.0141(6) 0.0126(6) 0.0290(7)
C19 0.0477(7) 0.0536(7) 0.0419(7) 0.0140(6) 0.0161(6) 0.0250(6)
C20 0.0604(9) 0.0797(10) 0.0507(8) 0.0156(7) 0.0183(7) 0.0430(8)
C21 0.0952(14) 0.1039(14) 0.0768(13) 0.0204(10) 0.0394(11) 0.0717(12)
C22 0.1014(14) 0.0878(13) 0.0631(11) 0.0072(9) 0.0402(10) 0.0497(12)
C23 0.0752(11) 0.0880(12) 0.0425(8) 0.0083(8) 0.0169(8) 0.0327(10)
C24 0.0622(9) 0.0711(10) 0.0446(8) 0.0158(7) 0.0144(7) 0.0339(8)
C25 0.0579(8) 0.0473(7) 0.0424(7) 0.0096(6) 0.0081(6) 0.0275(7)
C26 0.0625(10) 0.0495(8) 0.0666(10) 0.0089(7) 0.0076(8) 0.0209(7)
C27 0.0884(13) 0.0493(9) 0.0804(12) -0.0017(8) -0.0087(10) 0.0283(9)
C28 0.1181(17) 0.0712(12) 0.0653(11) -0.0060(9) -0.0012(11) 0.0612(12)
C29 0.1060(15) 0.0929(14) 0.0653(11) 0.0143(9) 0.0268(10) 0.0717(13)
C30 0.0737(10) 0.0641(9) 0.0562(9) 0.0168(7) 0.0208(8) 0.0411(8)
O1 0.0797(8) 0.0594(6) 0.0584(6) 0.0163(5) 0.0359(6) 0.0293(6)
O2 0.1068(9) 0.0723(7) 0.0534(6) 0.0140(5) 0.0079(6) 0.0611(7)

loop_
_atom_type_symbol
_atom_type_description
_atom_type_scat_dispersion_real
_atom_type_scat_dispersion_imag
_atom_type_scat_source
C C 0.0033 0.0016 'International Tables Vol C Tables 4.2.6.8 and 6.1.1.4'
H H 0.0000 0.0000 'International Tables Vol C Tables 4.2.6.8 and 6.1.1.4'
O O 0.0106 0.0060 'International Tables Vol C Tables 4.2.6.8 and 6.1.1.4'

loop_
_geom_angle_atom_site_label_1
_geom_angle_atom_site_label_2
_geom_angle_atom_site_label_3
_geom_angle
C2 C1 C14 122.02(13)
C2 C1 H1 119.0
C14 C1 H1 119.0
C1 C2 C3 119.64(12)
C1 C2 C18 118.75(12)
C3 C2 C18 121.60(12)
C2 C3 C15 118.89(12)
C2 C3 C4 122.80(12)
C15 C3 C4 118.17(13)
C5 C4 C3 121.38(14)
C5 C4 H4 119.3
C3 C4 H4 119.3
C4 C5 C6 122.11(14)
C4 C5 H5 118.9
C6 C5 H5 118.9
C7 C6 C16 118.91(15)
C7 C6 C5 122.98(15)
C16 C6 C5 118.11(13)
C8 C7 C6 120.86(16)
C8 C7 H7 119.6
C6 C7 H7 119.6
C9 C8 C7 120.72(16)
C9 C8 H8 119.6
C7 C8 H8 119.6
C8 C9 C10 120.81(17)
C8 C9 H9 119.6
C10 C9 H9 119.6
C9 C10 C16 119.38(15)
C9 C10 C11 122.31(15)
C16 C10 C11 118.31(13)
C12 C11 C10 121.83(14)
C12 C11 H11 119.1
C10 C11 H11 119.1
C11 C12 C13 121.56(14)
C11 C12 H12 119.2
C13 C12 H12 119.2
C14 C13 C15 118.71(12)
C14 C13 C12 122.79(12)
C15 C13 C12 118.42(13)
C1 C14 C13 119.99(12)
C1 C14 C17 118.77(12)
C13 C14 C17 121.23(11)
C3 C15 C16 119.92(12)
C3 C15 C13 120.62(12)
C16 C15 C13 119.44(12)
C10 C16 C6 119.30(14)
C10 C16 C15 120.42(13)
C6 C16 C15 120.28(13)
O1 C17 C25 120.87(12)
O1 C17 C14 120.65(12)
C25 C17 C14 118.48(11)
O2 C18 C19 120.22(12)
O2 C18 C2 120.53(12)
C19 C18 C2 119.26(11)
C20 C19 C24 118.84(13)
C20 C19 C18 122.08(12)
C24 C19 C18 119.00(12)
C21 C20 C19 120.28(15)
C21 C20 H20 119.9
C19 C20 H20 119.9
C22 C21 C20 120.07(17)
C22 C21 H21 120.0
C20 C21 H21 120.0
C23 C22 C21 120.35(16)
C23 C22 H22 119.8
C21 C22 H22 119.8
C22 C23 C24 120.40(16)
C22 C23 H23 119.8
C24 C23 H23 119.8
C23 C24 C19 120.04(15)
C23 C24 H24 120.0
C19 C24 H24 120.0
C26 C25 C30 118.97(14)
C26 C25 C17 119.31(13)
C30 C25 C17 121.63(13)
C27 C26 C25 119.99(17)
C27 C26 H26 120.0
C25 C26 H26 120.0
C28 C27 C26 120.54(18)
C28 C27 H27 119.7
C26 C27 H27 119.7
C27 C28 C29 120.21(17)
C27 C28 H28 119.9
C29 C28 H28 119.9
C28 C29 C30 120.19(18)
C28 C29 H29 119.9
C30 C29 H29 119.9
C29 C30 C25 120.10(16)
C29 C30 H30 120.0
C25 C30 H30 120.0

loop_
_geom_bond_atom_site_label_1
_geom_bond_atom_site_label_2
_geom_bond_distance
C1 C2 1.3905(18)
C1 C14 1.3916(18)
C1 H1 0.9300
C2 C3 1.4129(19)
C2 C18 1.4980(18)
C3 C15 1.4233(18)
C3 C4 1.4344(19)
C4 C5 1.347(2)
C4 H4 0.9300
C5 C6 1.425(2)
C5 H5 0.9300
C6 C7 1.397(2)
C6 C16 1.419(2)
C7 C8 1.377(3)
C7 H7 0.9300
C8 C9 1.373(3)
C8 H8 0.9300
C9 C10 1.390(2)
C9 H9 0.9300
C10 C16 1.419(2)
C10 C11 1.429(2)
C11 C12 1.341(2)
C11 H11 0.9300
C12 C13 1.4354(19)
C12 H12 0.9300
C13 C14 1.4072(19)
C13 C15 1.4268(18)
C14 C17 1.4994(18)
C15 C16 1.426(2)
C17 O1 1.2166(16)
C17 C25 1.4895(19)
C18 O2 1.2205(16)
C18 C19 1.4862(19)
C19 C20 1.386(2)
C19 C24 1.394(2)
C20 C21 1.381(2)
C20 H20 0.9300
C21 C22 1.372(3)
C21 H21 0.9300
C22 C23 1.364(3)
C22 H22 0.9300
C23 C24 1.379(2)
C23 H23 0.9300
C24 H24 0.9300
C25 C26 1.386(2)
C25 C30 1.389(2)
C26 C27 1.382(2)
C26 H26 0.9300
C27 C28 1.364(3)
C27 H27 0.9300
C28 C29 1.367(3)
C28 H28 0.9300
C29 C30 1.384(2)
C29 H29 0.9300
C30 H30 0.9300

loop_
_geom_torsion_atom_site_label_1
_geom_torsion_atom_site_label_2
_geom_torsion_atom_site_label_3
_geom_torsion_atom_site_label_4
_geom_torsion
C14 C1 C2 C3 3.3(2)
C14 C1 C2 C18 -175.75(12)
C1 C2 C3 C15 -0.83(19)
C18 C2 C3 C15 178.25(11)
C1 C2 C3 C4 174.89(12)
C18 C2 C3 C4 -6.0(2)
C2 C3 C4 C5 -175.15(14)
C15 C3 C4 C5 0.6(2)
C3 C4 C5 C6 -1.5(3)
C4 C5 C6 C7 -178.98(16)
C4 C5 C6 C16 1.0(2)
C16 C6 C7 C8 -0.8(3)
C5 C6 C7 C8 179.19(17)
C6 C7 C8 C9 0.8(3)
C7 C8 C9 C10 0.2(3)
C8 C9 C10 C16 -1.2(3)
C8 C9 C10 C11 178.23(17)
C9 C10 C11 C12 -179.19(16)
C16 C10 C11 C12 0.3(2)
C10 C11 C12 C13 -1.2(3)
C11 C12 C13 C14 177.31(15)
C11 C12 C13 C15 0.7(2)
C2 C1 C14 C13 -2.7(2)
C2 C1 C14 C17 176.57(12)
C15 C13 C14 C1 -0.51(19)
C12 C13 C14 C1 -177.13(13)
C15 C13 C14 C17 -179.72(11)
C12 C13 C14 C17 3.7(2)
C2 C3 C15 C16 176.64(11)
C4 C3 C15 C16 0.72(19)
C2 C3 C15 C13 -2.29(19)
C4 C3 C15 C13 -178.21(12)
C14 C13 C15 C3 2.95(19)
C12 C13 C15 C3 179.73(12)
C14 C13 C15 C16 -175.98(12)
C12 C13 C15 C16 0.79(19)
C9 C10 C16 C6 1.2(2)
C11 C10 C16 C6 -178.30(13)
C9 C10 C16 C15 -179.32(14)
C11 C10 C16 C15 1.2(2)
C7 C6 C16 C10 -0.2(2)
C5 C6 C16 C10 179.81(13)
C7 C6 C16 C15 -179.67(14)
C5 C6 C16 C15 0.3(2)
C3 C15 C16 C10 179.34(12)
C13 C15 C16 C10 -1.7(2)
C3 C15 C16 C6 -1.2(2)
C13 C15 C16 C6 177.78(12)
C1 C14 C17 O1 -127.22(15)
C13 C14 C17 O1 52.0(2)
C1 C14 C17 C25 52.79(18)
C13 C14 C17 C25 -127.99(14)
C1 C2 C18 O2 128.34(15)
C3 C2 C18 O2 -50.7(2)
C1 C2 C18 C19 -51.98(18)
C3 C2 C18 C19 128.93(14)
O2 C18 C19 C20 160.05(15)
C2 C18 C19 C20 -19.6(2)
O2 C18 C19 C24 -16.6(2)
C2 C18 C19 C24 163.76(13)
C24 C19 C20 C21 0.2(2)
C18 C19 C20 C21 -176.46(15)
C19 C20 C21 C22 -0.1(3)
C20 C21 C22 C23 -0.6(3)
C21 C22 C23 C24 1.3(3)
C22 C23 C24 C19 -1.2(3)
C20 C19 C24 C23 0.5(2)
C18 C19 C24 C23 177.21(14)
O1 C17 C25 C26 19.7(2)
C14 C17 C25 C26 -160.28(13)
O1 C17 C25 C30 -156.84(15)
C14 C17 C25 C30 23.15(19)
C30 C25 C26 C27 -0.8(2)
C17 C25 C26 C27 -177.45(14)
C25 C26 C27 C28 0.7(3)
C26 C27 C28 C29 -0.2(3)
C27 C28 C29 C30 -0.2(3)
C28 C29 C30 C25 0.1(3)
C26 C25 C30 C29 0.4(2)
C17 C25 C30 C29 176.99(14)
